data_2311944
loop_
_publ_author_name
'Chu, Xin'
'Zhang, Kou Lin'

_publ_section_title
;
 Preparation and characterization of two new Cu<sup>II</sup>
 supramolecular coordination polymers incorporating sulfobenzoate and
 flexible heterocyclic ligands.
;
_journal_coeditor_code KY3127
_journal_issue 'Pt 12'
_journal_name_full 'Acta crystallographica. Section C, Structural chemistry'
_journal_page_first 1087
_journal_page_last 1097
_journal_paper_doi 10.1107/S2053229617014899
_journal_volume 73
_journal_year 2017
_chemical_formula_iupac '[Cu2 (C7 H5 N O5 S)2 (C14 H14 N4) (H2 O)4], 4H2 O'
_chemical_formula_moiety 'C28 H32 Cu2 N6 O14 S2, 4(H2 O)'
_chemical_formula_sum 'C28 H40 Cu2 N6 O18 S2'
_chemical_formula_weight 939.90
_chemical_name_systematic
;Poly[[bis(\m~2~-2-amino-4-sulfonatobenzoato-\k^3^<i>O</i>^4^:<i>N</i>,<i>O</i>^4'^)tetraaqua[\m~2~-1,4-bis(triazol-1-ylmethyl)benzene-\k^2^<i>N</i>^1^:<i>N</i>^1'^]dicopper(II)]
tetrahydrate]
;
_space_group_IT_number 14
_space_group_name_Hall '-P 2ybc'
_space_group_name_H-M_alt 'P 1 21/c 1'
_symmetry_cell_setting monoclinic
_symmetry_space_group_name_Hall '-P 2ybc'
_symmetry_space_group_name_H-M 'P 1 21/c 1'
_atom_sites_solution_hydrogens geom
_atom_sites_solution_primary direct
_atom_sites_solution_secondary difmap
_audit_creation_method SHELXL-97
_cell_angle_alpha 90.00
_cell_angle_beta 134.327(5)
_cell_angle_gamma 90.00
_cell_formula_units_Z 2
_cell_length_a 13.4947(16)
_cell_length_b 10.1948(11)
_cell_length_c 18.8909(16)
_cell_measurement_reflns_used 6621
_cell_measurement_temperature 293(2)
_cell_measurement_theta_max 27.2189
_cell_measurement_theta_min 2.5041
_cell_volume 1859.2(4)
_computing_cell_refinement
;
SMART (Bruker, 2002)
;
_computing_data_collection
;
SMART (Bruker, 2002)
;
_computing_data_reduction
;
SAINT (Bruker, 2002)
;
_computing_molecular_graphics
;
SHELXTL (Sheldrick, 2008)
;
_computing_publication_material
;
SHELXTL (Sheldrick, 2008)
;
_computing_structure_refinement
;
SHELXL97 (Sheldrick, 2008)
;
_computing_structure_solution
;
SHELXS97 (Sheldrick, 2008)
;
_diffrn_ambient_temperature 293(2)
_diffrn_measured_fraction_theta_full 0.991
_diffrn_measured_fraction_theta_max 0.991
_diffrn_measurement_device_type 'CCD area detector'
_diffrn_measurement_method 'phi and omega scans'
_diffrn_radiation_monochromator graphite
_diffrn_radiation_source 'fine-focus sealed tube'
_diffrn_radiation_type MoK\a
_diffrn_radiation_wavelength 0.71073
_diffrn_reflns_av_R_equivalents 0.0425
_diffrn_reflns_av_sigmaI/netI 0.0517
_diffrn_reflns_limit_h_max 16
_diffrn_reflns_limit_h_min -17
_diffrn_reflns_limit_k_max 10
_diffrn_reflns_limit_k_min -13
_diffrn_reflns_limit_l_max 24
_diffrn_reflns_limit_l_min -23
_diffrn_reflns_number 18121
_diffrn_reflns_theta_full 27.62
_diffrn_reflns_theta_max 27.62
_diffrn_reflns_theta_min 2.16
_exptl_absorpt_coefficient_mu 1.342
_exptl_absorpt_correction_T_max 0.818
_exptl_absorpt_correction_T_min 0.732
_exptl_absorpt_correction_type empirical
_exptl_absorpt_process_details
;
(SADABS; Bruker, 2002)
;
_exptl_crystal_colour blue
_exptl_crystal_density_diffrn 1.679
_exptl_crystal_density_method 'not measured'
_exptl_crystal_description massive
_exptl_crystal_F_000 968
_exptl_crystal_size_max 0.25
_exptl_crystal_size_mid 0.2
_exptl_crystal_size_min 0.15
_refine_diff_density_max 0.490
_refine_diff_density_min -0.516
_refine_ls_extinction_method none
_refine_ls_goodness_of_fit_ref 1.019
_refine_ls_hydrogen_treatment mixed
_refine_ls_matrix_type full
_refine_ls_number_parameters 271
_refine_ls_number_reflns 4280
_refine_ls_number_restraints 65
_refine_ls_restrained_S_all 1.067
_refine_ls_R_factor_all 0.0733
_refine_ls_R_factor_gt 0.0424
_refine_ls_shift/su_max 0.000
_refine_ls_shift/su_mean 0.000
_refine_ls_structure_factor_coef Fsqd
_refine_ls_weighting_details 'calc w=1/[\s^2^(Fo^2^)+(0.0391P)^2^+1.7411P] where P=(Fo^2^+2Fc^2^)/3'
_refine_ls_weighting_scheme calc
_refine_ls_wR_factor_gt 0.0848
_refine_ls_wR_factor_ref 0.0939
_reflns_number_gt 3100
_reflns_number_total 4280
_reflns_threshold_expression >2sigma(I)
_cod_data_source_file ky3127sup1.cif
_cod_data_source_block 2
_cod_original_cell_volume 1859.2(3)
_cod_original_sg_symbol_Hall -P2ybc
_cod_original_sg_symbol_H-M 'P 21/c'
_cod_database_code 2311944

loop_
_symmetry_equiv_pos_as_xyz
'x, y, z'
'-x, y+1/2, -z+1/2'
'-x, -y, -z'
'x, -y-1/2, z-1/2'

loop_
_atom_site_type_symbol
_atom_site_label
_atom_site_fract_x
_atom_site_fract_y
_atom_site_fract_z
_atom_site_U_iso_or_equiv
_atom_site_adp_type
_atom_site_calc_flag
_atom_site_refinement_flags
_atom_site_occupancy
_atom_site_symmetry_multiplicity
_atom_site_disorder_assembly
_atom_site_disorder_group
C C1 0.1985(3) 0.5704(2) 0.42966(19) 0.0196(6) Uani d . 1 1 . .
C C2 0.1768(3) 0.4342(2) 0.41821(19) 0.0186(6) Uani d . 1 1 . .
C C3 0.2835(3) 0.3511(3) 0.4905(2) 0.0231(6) Uani d . 1 1 . .
H H3 0.2701 0.2609 0.4825 0.028 Uiso calc R 1 1 . .
C C4 0.4106(3) 0.4013(3) 0.5751(2) 0.0272(7) Uani d . 1 1 A .
C C5 0.4283(3) 0.5346(3) 0.5898(2) 0.0353(8) Uani d . 1 1 . .
H H5 0.5113 0.5685 0.6483 0.042 Uiso calc R 1 1 . .
C C6 0.3228(3) 0.6176(3) 0.5178(2) 0.0305(7) Uani d . 1 1 . .
H H6 0.3353 0.7077 0.5286 0.037 Uiso calc R 1 1 . .
C C7 0.0970(3) 0.6657(2) 0.3481(2) 0.0197(6) Uani d . 1 1 . .
C C8 -0.0010(3) 0.6057(3) 0.0859(2) 0.0273(7) Uani d . 1 1 . .
H H8 0.0903 0.6270 0.1422 0.033 Uiso calc R 1 1 . .
C C9 -0.1982(3) 0.5938(3) -0.0677(2) 0.0363(8) Uani d . 1 1 . .
H H9 -0.2679 0.6043 -0.1360 0.044 Uiso calc R 1 1 . .
C C10 -0.2064(3) 0.5263(3) -0.0104(2) 0.0307(7) Uani d . 1 1 . .
H H10 -0.2843 0.4818 -0.0331 0.037 Uiso calc R 1 1 . .
C C11 -0.0069(4) 0.7210(3) -0.0331(3) 0.0414(9) Uani d . 1 1 . .
H H11A -0.0605 0.7065 -0.1025 0.050 Uiso calc R 1 1 . .
H H11B 0.0868 0.6908 0.0049 0.050 Uiso calc R 1 1 . .
C C12 -0.0035(3) 0.8664(3) -0.0155(2) 0.0303(7) Uani d . 1 1 . .
C C13 -0.1150(4) 0.9446(3) -0.0888(2) 0.0386(8) Uani d . 1 1 . .
H H13 -0.1927 0.9078 -0.1488 0.046 Uiso calc R 1 1 . .
C C14 0.1114(4) 0.9226(3) 0.0730(2) 0.0379(8) Uani d . 1 1 . .
H H14 0.1871 0.8704 0.1225 0.046 Uiso calc R 1 1 . .
Cu Cu1 -0.02625(4) 0.44961(3) 0.20296(2) 0.02237(12) Uani d . 1 1 . .
N N1 0.0468(3) 0.3814(2) 0.33106(17) 0.0206(5) Uani d D 1 1 . .
H H1A 0.045(3) 0.2981(11) 0.326(2) 0.040(10) Uiso d D 1 1 . .
H H1B -0.020(2) 0.399(3) 0.325(2) 0.037(10) Uiso d D 1 1 . .
N N2 -0.0830(3) 0.5336(2) 0.08566(16) 0.0236(5) Uani d . 1 1 . .
N N3 -0.0672(3) 0.6433(2) -0.00532(18) 0.0294(6) Uani d . 1 1 . .
O O1 0.0110(2) 0.62843(17) 0.25905(14) 0.0273(5) Uani d . 1 1 . .
O O2 0.1070(2) 0.78215(17) 0.37282(13) 0.0261(5) Uani d . 1 1 . .
O O3 0.5439(4) 0.1980(4) 0.6018(2) 0.0878(14) Uani d PDU 0.883(3) 1 A 1
O O3' 0.6475(19) 0.313(2) 0.6538(16) 0.0878(14) Uani d PDU 0.117(3) 1 A 2
O O4 0.5192(3) 0.2285(4) 0.7126(2) 0.0778(12) Uani d PDU 0.883(3) 1 A 1
O O4' 0.506(2) 0.1579(12) 0.6447(15) 0.0778(12) Uani d PDU 0.117(3) 1 A 2
O O5 0.6716(3) 0.3674(3) 0.7240(2) 0.0785(13) Uani d PDU 0.883(3) 1 A 1
O O5' 0.611(2) 0.3358(19) 0.7596(9) 0.0785(13) Uani d PDU 0.117(3) 1 A 2
O O1W -0.2376(3) 0.4630(2) 0.1641(2) 0.0653(9) Uani d D 1 1 . .
H H1WA -0.3012 0.4090 0.1424 0.078 Uiso d RD 1 1 . .
H H1WB -0.2589 0.5391 0.1667 0.078 Uiso d RD 1 1 . .
O O2W 0.2022(2) 0.4086(2) 0.26747(16) 0.0427(6) Uani d D 1 1 . .
H H2WA 0.2514 0.4765 0.2883 0.051 Uiso d RD 1 1 . .
H H2WB 0.2215 0.3377 0.2556 0.051 Uiso d RD 1 1 . .
O O3W 0.3816(3) 0.2988(2) 0.89294(19) 0.0548(7) Uani d D 1 1 . .
H H3WA 0.4423 0.2929 0.9556 0.066 Uiso d RD 1 1 . .
H H3WB 0.4184 0.3294 0.8739 0.066 Uiso d RD 1 1 . .
O O4W 0.4732(3) 0.4025(3) 0.8134(2) 0.0777(9) Uani d D 1 1 . .
H H4WA 0.4857 0.3511 0.7848 0.093 Uiso d RD 1 1 . .
H H4WB 0.4910 0.4805 0.8102 0.093 Uiso d RD 1 1 . .
S S1 0.54915(8) 0.29130(8) 0.66184(6) 0.0379(2) Uani d D 1 1 . .

loop_
_atom_site_aniso_label
_atom_site_aniso_U_11
_atom_site_aniso_U_22
_atom_site_aniso_U_33
_atom_site_aniso_U_12
_atom_site_aniso_U_13
_atom_site_aniso_U_23
C1 0.0221(14) 0.0144(13) 0.0211(14) 0.0016(11) 0.0146(12) 0.0011(10)
C2 0.0211(14) 0.0153(13) 0.0181(13) -0.0014(11) 0.0132(12) -0.0007(10)
C3 0.0280(16) 0.0129(13) 0.0263(15) 0.0012(12) 0.0182(13) 0.0031(11)
C4 0.0226(15) 0.0239(15) 0.0239(15) 0.0038(13) 0.0121(13) 0.0057(12)
C5 0.0227(16) 0.0270(17) 0.0279(16) -0.0014(14) 0.0073(14) -0.0019(13)
C6 0.0290(17) 0.0142(14) 0.0315(16) -0.0036(13) 0.0149(14) -0.0037(12)
C7 0.0243(15) 0.0132(12) 0.0247(15) 0.0007(12) 0.0183(13) 0.0015(11)
C8 0.0316(17) 0.0176(14) 0.0255(16) -0.0003(13) 0.0173(14) 0.0000(12)
C9 0.041(2) 0.0290(16) 0.0247(16) 0.0023(15) 0.0176(15) 0.0030(13)
C10 0.0278(17) 0.0260(16) 0.0276(16) -0.0029(13) 0.0155(14) -0.0017(13)
C11 0.073(3) 0.0239(16) 0.060(2) -0.0012(17) 0.059(2) 0.0009(15)
C12 0.046(2) 0.0230(15) 0.0409(18) 0.0006(15) 0.0375(17) 0.0046(14)
C13 0.0383(19) 0.0333(18) 0.0333(17) -0.0029(16) 0.0211(16) -0.0003(15)
C14 0.0390(19) 0.0302(17) 0.0386(19) 0.0090(15) 0.0249(17) 0.0111(14)
Cu1 0.0317(2) 0.01008(16) 0.01832(18) -0.00197(15) 0.01493(16) -0.00001(13)
N1 0.0217(13) 0.0127(12) 0.0219(12) -0.0020(10) 0.0133(11) 0.0002(10)
N2 0.0331(14) 0.0118(11) 0.0212(12) -0.0010(10) 0.0173(11) 0.0009(9)
N3 0.0458(17) 0.0176(12) 0.0337(14) 0.0010(12) 0.0311(14) 0.0019(11)
O1 0.0347(12) 0.0122(9) 0.0186(10) 0.0002(9) 0.0126(9) -0.0008(8)
O2 0.0368(12) 0.0110(9) 0.0231(10) 0.0043(9) 0.0182(10) 0.0003(8)
O3 0.068(2) 0.084(3) 0.056(2) 0.053(2) 0.0232(17) 0.0026(18)
O3' 0.068(2) 0.084(3) 0.056(2) 0.053(2) 0.0232(17) 0.0026(18)
O4 0.059(2) 0.085(3) 0.077(2) 0.0279(19) 0.0430(19) 0.056(2)
O4' 0.059(2) 0.085(3) 0.077(2) 0.0279(19) 0.0430(19) 0.056(2)
O5 0.0245(15) 0.0466(18) 0.075(2) -0.0029(14) 0.0020(14) 0.0232(17)
O5' 0.0245(15) 0.0466(18) 0.075(2) -0.0029(14) 0.0020(14) 0.0232(17)
O1W 0.0418(16) 0.0402(15) 0.110(2) -0.0015(13) 0.0518(17) -0.0052(15)
O2W 0.0397(14) 0.0419(13) 0.0473(14) -0.0006(12) 0.0306(12) 0.0008(11)
O3W 0.0521(16) 0.0493(16) 0.0603(17) 0.0007(13) 0.0383(15) 0.0008(13)
O4W 0.072(2) 0.086(2) 0.079(2) -0.0112(19) 0.0541(19) -0.0051(19)
S1 0.0252(4) 0.0271(4) 0.0350(4) 0.0069(3) 0.0114(4) 0.0092(3)

loop_
_atom_type_symbol
_atom_type_description
_atom_type_scat_dispersion_real
_atom_type_scat_dispersion_imag
_atom_type_scat_source
C C 0.0033 0.0016 'International Tables Vol C Tables 4.2.6.8 and 6.1.1.4'
H H 0.0000 0.0000 'International Tables Vol C Tables 4.2.6.8 and 6.1.1.4'
Cu Cu 0.3201 1.2651 'International Tables Vol C Tables 4.2.6.8 and 6.1.1.4'
N N 0.0061 0.0033 'International Tables Vol C Tables 4.2.6.8 and 6.1.1.4'
O O 0.0106 0.0060 'International Tables Vol C Tables 4.2.6.8 and 6.1.1.4'
S S 0.1246 0.1234 'International Tables Vol C Tables 4.2.6.8 and 6.1.1.4'

loop_
_geom_angle_atom_site_label_1
_geom_angle_atom_site_label_2
_geom_angle_atom_site_label_3
_geom_angle_site_symmetry_1
_geom_angle_site_symmetry_3
_geom_angle
_geom_angle_publ_flag
C6 C1 C2 . . 118.4(2) ?
C6 C1 C7 . . 118.7(2) ?
C2 C1 C7 . . 122.7(2) ?
C3 C2 C1 . . 119.5(2) ?
C3 C2 N1 . . 120.0(2) ?
C1 C2 N1 . . 120.4(2) ?
C2 C3 C4 . . 120.6(3) ?
C2 C3 H3 . . 119.7 ?
C4 C3 H3 . . 119.7 ?
C5 C4 C3 . . 119.8(3) ?
C5 C4 S1 . . 121.1(2) ?
C3 C4 S1 . . 119.1(2) ?
C6 C5 C4 . . 119.7(3) ?
C6 C5 H5 . . 120.1 ?
C4 C5 H5 . . 120.1 ?
C5 C6 C1 . . 121.6(3) ?
C5 C6 H6 . . 119.2 ?
C1 C6 H6 . . 119.2 ?
O2 C7 O1 . . 122.9(2) ?
O2 C7 C1 . . 116.7(2) ?
O1 C7 C1 . . 120.3(2) ?
N2 C8 N3 . . 110.7(3) ?
N2 C8 H8 . . 124.7 ?
N3 C8 H8 . . 124.7 ?
C10 C9 N3 . . 106.2(3) ?
C10 C9 H9 . . 126.9 ?
N3 C9 H9 . . 126.9 ?
C9 C10 N2 . . 109.4(3) ?
C9 C10 H10 . . 125.3 ?
N2 C10 H10 . . 125.3 ?
N3 C11 C12 . . 112.9(3) ?
N3 C11 H11A . . 109.0 ?
C12 C11 H11A . . 109.0 ?
N3 C11 H11B . . 109.0 ?
C12 C11 H11B . . 109.0 ?
H11A C11 H11B . . 107.8 ?
C14 C12 C13 . . 119.3(3) ?
C14 C12 C11 . . 120.6(3) ?
C13 C12 C11 . . 120.1(3) ?
C14 C13 C12 3_575 . 120.1(3) y
C14 C13 H13 3_575 . 119.9 ?
C12 C13 H13 . . 119.9 ?
C13 C14 C12 3_575 . 120.6(3) ?
C13 C14 H14 3_575 . 119.7 ?
C12 C14 H14 . . 119.7 ?
N2 Cu1 O1 . . 87.45(8) y
N2 Cu1 O2 . 2_545 88.65(8) y
O1 Cu1 O2 . 2_545 167.40(8) y
N2 Cu1 N1 . . 173.38(10) y
O1 Cu1 N1 . . 86.94(9) y
O2 Cu1 N1 2_545 . 97.56(8) y
N2 Cu1 O1W . . 100.76(10) y
O1 Cu1 O1W . . 85.11(9) y
O2 Cu1 O1W 2_545 . 83.85(9) y
N1 Cu1 O1W . . 82.27(10) y
N2 Cu1 O2W . . 89.93(9) y
O1 Cu1 O2W . . 97.50(8) y
O2 Cu1 O2W 2_545 . 94.47(8) y
N1 Cu1 O2W . . 87.31(9) y
O1W Cu1 O2W . . 169.12(9) y
C2 N1 Cu1 . . 115.74(17) ?
C2 N1 H1A . . 115(2) ?
Cu1 N1 H1A . . 105(2) ?
C2 N1 H1B . . 114(2) ?
Cu1 N1 H1B . . 101(2) ?
H1A N1 H1B . . 105(3) ?
C8 N2 C10 . . 106.0(2) ?
C8 N2 Cu1 . . 124.82(19) ?
C10 N2 Cu1 . . 129.1(2) ?
C8 N3 C9 . . 107.7(3) ?
C8 N3 C11 . . 125.5(3) ?
C9 N3 C11 . . 126.7(3) ?
C7 O1 Cu1 . . 129.86(17) ?
C7 O2 Cu1 . 2 133.14(18) ?
Cu1 O1W H1WA . . 134.1 ?
Cu1 O1W H1WB . . 114.6 ?
H1WA O1W H1WB . . 110.9 ?
Cu1 O2W H2WA . . 113.8 ?
Cu1 O2W H2WB . . 121.9 ?
H2WA O2W H2WB . . 122.3 ?
H3WA O3W H3WB . . 109.7 ?
H4WA O4W H4WB . . 109.9 ?
O5 S1 O4 . . 113.8(2) ?
O5 S1 O4' . . 140.3(9) ?
O4 S1 O4' . . 57.3(9) ?
O5 S1 O3 . . 113.6(2) ?
O4 S1 O3 . . 110.6(2) ?
O4' S1 O3 . . 53.7(9) ?
O5 S1 O3' . . 51.7(8) ?
O4 S1 O3' . . 147.9(9) ?
O4' S1 O3' . . 112.6(8) ?
O3 S1 O3' . . 64.3(8) ?
O5 S1 O5' . . 58.8(8) ?
O4 S1 O5' . . 58.0(8) ?
O4' S1 O5' . . 111.1(8) ?
O3 S1 O5' . . 149.9(8) ?
O3' S1 O5' . . 109.2(8) ?
O5 S1 C4 . . 106.57(16) ?
O4 S1 C4 . . 107.04(17) ?
O4' S1 C4 . . 113.0(9) ?
O3 S1 C4 . . 104.42(16) ?
O3' S1 C4 . . 104.9(9) ?
O5' S1 C4 . . 105.6(8) ?

loop_
_geom_bond_atom_site_label_1
_geom_bond_atom_site_label_2
_geom_bond_site_symmetry_2
_geom_bond_distance
_geom_bond_publ_flag
C1 C6 . 1.384(4) ?
C1 C2 . 1.404(3) ?
C1 C7 . 1.498(4) ?
C2 C3 . 1.381(4) ?
C2 N1 . 1.429(3) ?
C3 C4 . 1.388(4) ?
C3 H3 . 0.9300 ?
C4 C5 . 1.374(4) ?
C4 S1 . 1.776(3) ?
C5 C6 . 1.374(4) ?
C5 H5 . 0.9300 ?
C6 H6 . 0.9300 ?
C7 O2 . 1.248(3) ?
C7 O1 . 1.262(3) ?
C8 N2 . 1.326(4) ?
C8 N3 . 1.328(4) ?
C8 H8 . 0.9300 ?
C9 C10 . 1.351(4) ?
C9 N3 . 1.363(4) ?
C9 H9 . 0.9300 ?
C10 N2 . 1.360(4) ?
C10 H10 . 0.9300 ?
C11 N3 . 1.469(4) ?
C11 C12 . 1.512(4) ?
C11 H11A . 0.9700 ?
C11 H11B . 0.9700 ?
C12 C14 . 1.380(4) ?
C12 C13 . 1.381(4) ?
C13 C14 3_575 1.380(4) ?
C13 H13 . 0.9300 ?
C14 C13 3_575 1.380(4) ?
C14 H14 . 0.9300 ?
Cu1 N1 . 1.994(2) y
Cu1 N2 . 1.964(2) y
Cu1 O1 . 1.9885(18) y
Cu1 O2 2_545 1.9929(18) y
Cu1 O1W . 2.402(3) y
Cu1 O2W . 2.431(2) y
Cu1 H1B . 2.32(3) ?
N1 H1A . 0.854(10) ?
N1 H1B . 0.857(10) ?
O2 Cu1 2 1.9929(18) ?
O3 S1 . 1.444(3) ?
O3' S1 . 1.455(9) ?
O4 S1 . 1.427(3) ?
O4' S1 . 1.427(9) ?
O5 S1 . 1.414(3) ?
O5' S1 . 1.472(9) ?
O1W H1WA . 0.8457 ?
O1W H1WB . 0.8401 ?
O2W H2WA . 0.8423 ?
O2W H2WB . 0.8500 ?
O3W H3WA . 0.8483 ?
O3W H3WB . 0.8500 ?
O4W H4WA . 0.8501 ?
O4W H4WB . 0.8454 ?

loop_
_geom_hbond_atom_site_label_D
_geom_hbond_atom_site_label_H
_geom_hbond_atom_site_label_A
_geom_hbond_site_symmetry_A
_geom_hbond_distance_DH
_geom_hbond_distance_HA
_geom_hbond_distance_DA
_geom_hbond_angle_DHA
O1W H1WA O3 4_465 0.85 1.98 2.814(4) 170.6
O1W H1WB O3W 3_566 0.84 2.03 2.812(4) 153.7
O2W H2WA O5 3_666 0.84 2.00 2.785(4) 154.6
O2W H2WB O3W 4_565 0.85 2.35 2.817(3) 115.4
O3W H3WA O3 4_566 0.85 2.06 2.879(4) 163.4
O3W H3WB O4W . 0.85 1.89 2.737(4) 171.5
O4W H4WA O4 . 0.85 2.12 2.968(5) 178.0
N1 H1A O1 2_545 0.854(10) 2.105(18) 2.881(3) 151(3)

loop_
_geom_torsion_atom_site_label_1
_geom_torsion_atom_site_label_2
_geom_torsion_atom_site_label_3
_geom_torsion_atom_site_label_4
_geom_torsion_site_symmetry_1
_geom_torsion_site_symmetry_4
_geom_torsion
C6 C1 C2 C3 . . -5.9(4)
C7 C1 C2 C3 . . 169.7(2)
C6 C1 C2 N1 . . 176.0(3)
C7 C1 C2 N1 . . -8.4(4)
C1 C2 C3 C4 . . 1.4(4)
N1 C2 C3 C4 . . 179.5(3)
C2 C3 C4 C5 . . 3.7(5)
C2 C3 C4 S1 . . -175.2(2)
C3 C4 C5 C6 . . -4.1(5)
S1 C4 C5 C6 . . 174.8(3)
C4 C5 C6 C1 . . -0.6(5)
C2 C1 C6 C5 . . 5.5(5)
C7 C1 C6 C5 . . -170.2(3)
C6 C1 C7 O2 . . -23.2(4)
C2 C1 C7 O2 . . 161.2(3)
C6 C1 C7 O1 . . 153.8(3)
C2 C1 C7 O1 . . -21.8(4)
N3 C9 C10 N2 . . -0.1(4)
N3 C11 C12 C14 . . 91.9(4)
N3 C11 C12 C13 . . -89.0(4)
C14 C12 C13 C14 . 3_575 -0.4(5)
C11 C12 C13 C14 . 3_575 -179.5(3)
C13 C12 C14 C13 . 3_575 0.4(5)
C11 C12 C14 C13 . 3_575 179.5(3)
C3 C2 N1 Cu1 . . -128.6(2)
C1 C2 N1 Cu1 . . 49.5(3)
O1 Cu1 N1 C2 . . -49.3(2)
O2 Cu1 N1 C2 2_545 . 142.48(19)
O1W Cu1 N1 C2 . . -134.8(2)
O2W Cu1 N1 C2 . . 48.33(19)
N3 C8 N2 C10 . . -0.2(3)
N3 C8 N2 Cu1 . . 176.82(18)
C9 C10 N2 C8 . . 0.1(3)
C9 C10 N2 Cu1 . . -176.7(2)
O1 Cu1 N2 C8 . . 62.1(2)
O2 Cu1 N2 C8 2_545 . -129.9(2)
O1W Cu1 N2 C8 . . 146.6(2)
O2W Cu1 N2 C8 . . -35.5(2)
O1 Cu1 N2 C10 . . -121.7(3)
O2 Cu1 N2 C10 2_545 . 46.3(2)
O1W Cu1 N2 C10 . . -37.1(3)
O2W Cu1 N2 C10 . . 140.8(2)
N2 C8 N3 C9 . . 0.1(3)
N2 C8 N3 C11 . . -178.1(2)
C10 C9 N3 C8 . . 0.0(4)
C10 C9 N3 C11 . . 178.2(3)
C12 C11 N3 C8 . . -81.0(4)
C12 C11 N3 C9 . . 101.1(4)
O2 C7 O1 Cu1 . . -178.2(2)
C1 C7 O1 Cu1 . . 5.0(4)
N2 Cu1 O1 C7 . . -151.0(3)
O2 Cu1 O1 C7 2_545 . 136.8(3)
N1 Cu1 O1 C7 . . 25.4(3)
O1W Cu1 O1 C7 . . 107.9(3)
O2W Cu1 O1 C7 . . -61.4(3)
O1 C7 O2 Cu1 . 2 -9.9(4)
C1 C7 O2 Cu1 . 2 166.97(19)
C5 C4 S1 O5 . . -14.5(4)
C3 C4 S1 O5 . . 164.3(3)
C5 C4 S1 O4 . . 107.6(3)
C3 C4 S1 O4 . . -73.6(3)
C5 C4 S1 O4' . . 168.6(10)
C3 C4 S1 O4' . . -12.5(10)
C5 C4 S1 O3 . . -135.1(3)
C3 C4 S1 O3 . . 43.7(3)
C5 C4 S1 O3' . . -68.4(9)
C3 C4 S1 O3' . . 110.5(9)
C5 C4 S1 O5' . . 46.9(9)
C3 C4 S1 O5' . . -134.2(9)
